data_4500292
loop_
_publ_author_name
'Aijaz, Arshad'
'Sa\~nudo, E. Carolina'
'Bharadwaj, Parimal K.'

_publ_section_title
;
 Construction of Coordination Polymers with a Bifurcating Ligand:
 Synthesis, Structure, Photoluminescence, and Magnetic Studies
;
_journal_issue 4
_journal_name_full 'Crystal Growth &amp; Design'
_journal_page_first 1122
_journal_paper_doi 10.1021/cg101351b
_journal_volume 11
_journal_year 2011
_chemical_formula_moiety 'C13 H12 Co N4 O4'
_chemical_formula_sum 'C13 H12 Co N4 O4'
_chemical_formula_weight 347.20
_chemical_name_systematic
;
 ?
;
_space_group_IT_number 2
_symmetry_cell_setting triclinic
_symmetry_space_group_name_Hall '-P 1'
_symmetry_space_group_name_H-M 'P -1'
_atom_sites_solution_hydrogens geom
_atom_sites_solution_primary direct
_atom_sites_solution_secondary difmap
_audit_creation_method SHELXL-97
_cell_angle_alpha 92.794(5)
_cell_angle_beta 92.096(5)
_cell_angle_gamma 91.414(4)
_cell_formula_units_Z 2
_cell_length_a 7.171(4)
_cell_length_b 9.352(3)
_cell_length_c 9.550(3)
_cell_measurement_reflns_used 999
_cell_measurement_temperature 100(2)
_cell_measurement_theta_max 26.0
_cell_measurement_theta_min 2.2
_cell_volume 639.0(5)
_computing_cell_refinement 'SAINT 6.45 ( Bruker, 2003)'
_computing_data_collection 'SMART 5.628 (Bruker, 2003)'
_computing_data_reduction 'SAINT 6.45 ( Bruker, 2003)'
_computing_molecular_graphics 'DIAMOND 2.1e'
_computing_structure_refinement 'SHELXL-97 (Sheldrick, 1997)'
_computing_structure_solution SIR-97
_diffrn_ambient_temperature 100(2)
_diffrn_measured_fraction_theta_full 0.969
_diffrn_measured_fraction_theta_max 0.969
_diffrn_measurement_device_type 'BRUKER SMART APEX'
_diffrn_measurement_method /w-scans
_diffrn_radiation_monochromator graphite
_diffrn_radiation_source 'fine-focus sealed tube'
_diffrn_radiation_type MoK\a
_diffrn_radiation_wavelength 0.71069
_diffrn_reflns_av_R_equivalents 0.0504
_diffrn_reflns_av_sigmaI/netI 0.1070
_diffrn_reflns_limit_h_max 8
_diffrn_reflns_limit_h_min -7
_diffrn_reflns_limit_k_max 11
_diffrn_reflns_limit_k_min -11
_diffrn_reflns_limit_l_max 11
_diffrn_reflns_limit_l_min -10
_diffrn_reflns_number 3457
_diffrn_reflns_theta_full 26.00
_diffrn_reflns_theta_max 26.00
_diffrn_reflns_theta_min 2.18
_exptl_absorpt_coefficient_mu 1.369
_exptl_absorpt_correction_T_max 0.8752
_exptl_absorpt_correction_T_min 0.8107
_exptl_absorpt_correction_type empirical
_exptl_absorpt_process_details SADABS
_exptl_crystal_colour brown
_exptl_crystal_density_diffrn 1.804
_exptl_crystal_density_method 'not measured'
_exptl_crystal_description block
_exptl_crystal_F_000 354
_exptl_crystal_size_max 0.18
_exptl_crystal_size_mid 0.16
_exptl_crystal_size_min 0.12
_refine_diff_density_max 2.288
_refine_diff_density_min -1.154
_refine_diff_density_rms 0.261
_refine_ls_extinction_method none
_refine_ls_goodness_of_fit_ref 1.091
_refine_ls_hydrogen_treatment refU
_refine_ls_matrix_type full
_refine_ls_number_parameters 204
_refine_ls_number_reflns 2433
_refine_ls_number_restraints 4
_refine_ls_restrained_S_all 1.091
_refine_ls_R_factor_all 0.1319
_refine_ls_R_factor_gt 0.1069
_refine_ls_shift/su_max 0.000
_refine_ls_shift/su_mean 0.000
_refine_ls_structure_factor_coef Fsqd
_refine_ls_weighting_details 'calc w=1/[\s^2^(Fo^2^)+(0.2000P)^2^+0.0000P] where P=(Fo^2^+2Fc^2^)/3'
_refine_ls_weighting_scheme calc
_refine_ls_wR_factor_gt 0.2748
_refine_ls_wR_factor_ref 0.3067
_reflns_number_gt 1697
_reflns_number_total 2433
_reflns_threshold_expression >2sigma(I)
_cod_data_source_file cg101351b_si_002.cif
_cod_data_source_block 6
_cod_depositor_comments
;
The following automatic conversions were performed:

'_symmetry_cell_setting' value 'Triclinic' changed to 'triclinic'
according to /home/saulius/struct/CIF-dictionaries/cif_core.dic
dictionary named 'cif_core.dic' version 2.4.1 from 2010-06-29.

Automatic conversion script
Id: cif_fix_values 1715 2011-07-08 13:25:40Z adriana 
;
_cod_original_cell_volume 639.0(6)
_cod_original_sg_symbol_H-M P-1
_cod_database_code 4500292

loop_
_symmetry_equiv_pos_as_xyz
'x, y, z'
'-x, -y, -z'

loop_
_atom_site_label
_atom_site_type_symbol
_atom_site_fract_x
_atom_site_fract_y
_atom_site_fract_z
_atom_site_U_iso_or_equiv
_atom_site_adp_type
_atom_site_occupancy
_atom_site_symmetry_multiplicity
_atom_site_calc_flag
_atom_site_refinement_flags
Co1 Co 0.0000 0.5000 0.0000 0.0198(5) Uani 1 2 d S
Co2 Co 0.5000 0.5000 0.0000 0.0197(5) Uani 1 2 d SD
O1 O 0.6038(8) 0.6078(6) -0.1804(6) 0.0246(13) Uani 1 1 d .
O2 O 0.8925(8) 0.6835(6) -0.1044(6) 0.0250(13) Uani 1 1 d .
O3 O 0.2448(8) 0.5769(6) -0.0509(6) 0.0275(14) Uani 1 1 d .
OW1 O 0.2612(11) 0.7442(8) -0.2706(8) 0.0428(18) Uani 1 1 d D
N1 N 0.5509(10) 0.6875(7) 0.1330(8) 0.0261(17) Uani 1 1 d .
N2 N 0.6282(10) 0.8232(7) 0.3246(7) 0.0216(15) Uani 1 1 d .
N3 N -0.0304(11) 0.3669(7) -0.1927(8) 0.0266(17) Uani 1 1 d .
N4 N -0.1189(10) 0.1765(7) -0.3253(7) 0.0195(15) Uani 1 1 d .
C1 C 0.7479(11) 0.6843(8) -0.1832(9) 0.0200(17) Uani 1 1 d .
C2 C 0.8271(11) 0.9312(8) 0.7385(9) 0.0234(18) Uani 1 1 d .
H2 H 0.8793 0.9543 0.8275 0.028 Uiso 1 1 calc R
C3 C 0.8214(12) 1.0332(8) 0.6375(8) 0.0202(17) Uiso 1 1 d .
C4 C 0.7533(10) 0.9996(8) 0.5016(8) 0.0221(18) Uani 1 1 d .
H4 H 0.7520 1.0688 0.4348 0.026 Uiso 1 1 calc R
C5 C 0.6865(10) 0.8592(8) 0.4665(8) 0.0188(16) Uani 1 1 d .
C6 C 0.6805(11) 0.7594(9) 0.5676(9) 0.0244(18) Uani 1 1 d .
H6 H 0.6280 0.6688 0.5454 0.029 Uiso 1 1 calc R
C7 C 0.7536(11) 0.7936(9) 0.7049(8) 0.0192(16) Uani 1 1 d .
C8 C 0.6125(12) 0.9139(8) 0.2157(8) 0.0240(18) Uani 1 1 d .
H8 H 0.6321 1.0127 0.2209 0.029 Uiso 1 1 calc R
C9 C 0.5631(12) 0.8311(9) 0.0996(9) 0.0267(19) Uani 1 1 d .
H9 H 0.5405 0.8647 0.0107 0.032 Uiso 1 1 calc R
C10 C 0.5942(11) 0.6864(9) 0.2663(9) 0.0227(18) Uani 1 1 d .
H10 H 0.6014 0.6038 0.3164 0.027 Uiso 1 1 calc R
C11 C -0.0672(12) 0.2306(10) -0.1961(10) 0.030(2) Uani 1 1 d .
H11 H -0.0588 0.1758 -0.1175 0.035 Uiso 1 1 calc R
C12 C -0.0522(11) 0.4071(9) -0.3286(9) 0.0244(18) Uani 1 1 d .
H12 H -0.0300 0.4987 -0.3591 0.029 Uiso 1 1 calc R
C13 C -0.1114(12) 0.2918(8) -0.4109(9) 0.0244(18) Uiso 1 1 d .
H13 H -0.1414 0.2902 -0.5066 0.029 Uiso 1 1 calc R
H1W1 H 0.25(2) 0.830(5) -0.238(12) 0.11(7) Uiso 1 1 d D
H2W1 H 0.246(18) 0.702(10) -0.195(7) 0.06(4) Uiso 1 1 d D
H1W3 H 0.268(7) 0.501(8) -0.138(7) 0.02(2) Uiso 1 1 d D

loop_
_atom_site_aniso_label
_atom_site_aniso_U_11
_atom_site_aniso_U_22
_atom_site_aniso_U_33
_atom_site_aniso_U_23
_atom_site_aniso_U_13
_atom_site_aniso_U_12
Co1 0.0104(8) 0.0232(8) 0.0260(9) 0.0133(6) -0.0073(6) -0.0076(6)
Co2 0.0114(8) 0.0234(8) 0.0247(9) 0.0138(6) -0.0071(6) -0.0057(6)
O1 0.016(3) 0.032(3) 0.026(3) 0.017(2) -0.008(2) -0.010(3)
O2 0.017(3) 0.026(3) 0.032(3) 0.015(2) -0.012(3) -0.007(2)
O3 0.016(3) 0.034(3) 0.035(3) 0.024(3) -0.001(3) 0.000(3)
OW1 0.038(4) 0.049(4) 0.043(4) 0.033(4) -0.014(3) -0.012(4)
N1 0.013(3) 0.027(4) 0.038(4) 0.014(3) 0.002(3) -0.010(3)
N2 0.014(4) 0.025(3) 0.026(4) 0.011(3) -0.003(3) -0.005(3)
N3 0.027(4) 0.024(3) 0.030(4) 0.013(3) -0.002(3) 0.003(3)
N4 0.015(3) 0.019(3) 0.025(4) 0.012(3) -0.005(3) -0.011(3)
C1 0.009(4) 0.024(4) 0.028(4) 0.008(3) -0.005(3) -0.003(3)
C2 0.019(4) 0.026(4) 0.025(4) 0.011(3) -0.014(3) -0.008(3)
C4 0.013(4) 0.027(4) 0.027(4) 0.013(3) -0.005(3) -0.008(3)
C5 0.007(4) 0.027(4) 0.022(4) 0.010(3) -0.008(3) -0.005(3)
C6 0.016(4) 0.026(4) 0.031(5) 0.009(3) -0.009(4) -0.005(3)
C7 0.006(4) 0.028(4) 0.024(4) 0.012(3) -0.007(3) -0.006(3)
C8 0.025(5) 0.023(4) 0.024(4) 0.012(3) -0.006(4) -0.003(3)
C9 0.023(5) 0.026(4) 0.032(5) 0.016(4) -0.006(4) 0.002(4)
C10 0.014(4) 0.027(4) 0.028(5) 0.015(3) -0.003(3) -0.005(3)
C11 0.018(4) 0.037(5) 0.034(5) 0.021(4) -0.009(4) -0.009(4)
C12 0.011(4) 0.031(4) 0.032(5) 0.014(4) -0.008(3) -0.005(3)

loop_
_atom_type_symbol
_atom_type_description
_atom_type_scat_dispersion_real
_atom_type_scat_dispersion_imag
_atom_type_scat_source
C C 0.0033 0.0016 'International Tables Vol C Tables 4.2.6.8 and 6.1.1.4'
H H 0.0000 0.0000 'International Tables Vol C Tables 4.2.6.8 and 6.1.1.4'
N N 0.0061 0.0033 'International Tables Vol C Tables 4.2.6.8 and 6.1.1.4'
O O 0.0106 0.0060 'International Tables Vol C Tables 4.2.6.8 and 6.1.1.4'
Co Co 0.3494 0.9721 'International Tables Vol C Tables 4.2.6.8 and 6.1.1.4'

loop_
_geom_angle_atom_site_label_1
_geom_angle_atom_site_label_2
_geom_angle_atom_site_label_3
_geom_angle
_geom_angle_site_symmetry_1
_geom_angle_site_symmetry_3
O3 Co1 O3 180.0(3) . 2_565
O3 Co1 O2 95.8(2) . 2_665
O3 Co1 O2 84.2(2) 2_565 2_665
O3 Co1 O2 84.2(2) . 1_455
O3 Co1 O2 95.8(2) 2_565 1_455
O2 Co1 O2 180.000(1) 2_665 1_455
O3 Co1 N3 87.6(3) . 2_565
O3 Co1 N3 92.4(3) 2_565 2_565
O2 Co1 N3 91.4(2) 2_665 2_565
O2 Co1 N3 88.6(2) 1_455 2_565
O3 Co1 N3 92.4(3) . .
O3 Co1 N3 87.6(3) 2_565 .
O2 Co1 N3 88.6(2) 2_665 .
O2 Co1 N3 91.4(2) 1_455 .
N3 Co1 N3 180.000(1) 2_565 .
O3 Co2 O3 180.0 2_665 .
O3 Co2 N1 91.8(3) 2_665 .
O3 Co2 N1 88.2(3) . .
O3 Co2 N1 88.2(3) 2_665 2_665
O3 Co2 N1 91.8(3) . 2_665
N1 Co2 N1 180.0(2) . 2_665
O3 Co2 O1 87.2(2) 2_665 2_665
O3 Co2 O1 92.8(2) . 2_665
N1 Co2 O1 88.6(2) . 2_665
N1 Co2 O1 91.4(2) 2_665 2_665
O3 Co2 O1 92.8(2) 2_665 .
O3 Co2 O1 87.2(2) . .
N1 Co2 O1 91.4(2) . .
N1 Co2 O1 88.6(2) 2_665 .
O1 Co2 O1 180.0(3) 2_665 .
C1 O1 Co2 126.7(5) . .
C1 O2 Co1 126.1(5) . 1_655
Co1 O3 Co2 127.3(3) . .
C10 N1 C9 105.5(7) . .
C10 N1 Co2 124.3(6) . .
C9 N1 Co2 129.9(6) . .
C8 N2 C10 106.2(7) . .
C8 N2 C5 127.5(7) . .
C10 N2 C5 126.0(7) . .
C11 N3 C12 106.1(8) . .
C11 N3 Co1 123.6(6) . .
C12 N3 Co1 129.2(6) . .
C11 N4 C13 105.2(7) . .
C11 N4 C3 126.8(7) . 1_444
C13 N4 C3 127.9(7) . 1_444
O1 C1 O2 128.5(7) . .
O1 C1 C7 116.9(7) . 1_554
O2 C1 C7 114.6(7) . 1_554
C3 C2 C7 119.3(8) . .
C4 C3 C2 121.6(7) . .
C4 C3 N4 119.0(7) . 1_666
C2 C3 N4 119.4(7) . 1_666
C3 C4 C5 118.9(7) . .
C6 C5 C4 120.2(7) . .
C6 C5 N2 121.3(7) . .
C4 C5 N2 118.5(7) . .
C5 C6 C7 120.4(7) . .
C2 C7 C6 119.4(7) . .
C2 C7 C1 119.8(7) . 1_556
C6 C7 C1 120.8(7) . 1_556
C9 C8 N2 106.5(7) . .
C8 C9 N1 110.0(7) . .
N1 C10 N2 111.7(7) . .
N3 C11 N4 112.9(8) . .
C13 C12 N3 108.9(7) . .
C12 C13 N4 106.8(7) . .

loop_
_geom_bond_atom_site_label_1
_geom_bond_atom_site_label_2
_geom_bond_distance
_geom_bond_site_symmetry_2
Co1 O3 1.967(6) .
Co1 O3 1.967(6) 2_565
Co1 O2 2.171(5) 2_665
Co1 O2 2.171(5) 1_455
Co1 N3 2.172(8) 2_565
Co1 N3 2.172(8) .
Co2 O3 2.034(6) 2_665
Co2 O3 2.034(6) .
Co2 N1 2.130(7) .
Co2 N1 2.130(7) 2_665
Co2 O1 2.183(5) 2_665
Co2 O1 2.183(5) .
O1 C1 1.244(10) .
O2 C1 1.259(10) .
O2 Co1 2.171(5) 1_655
N1 C10 1.300(11) .
N1 C9 1.397(10) .
N2 C8 1.377(10) .
N2 C10 1.382(11) .
N2 C5 1.426(10) .
N3 C11 1.293(11) .
N3 C12 1.374(11) .
N4 C11 1.346(12) .
N4 C13 1.386(10) .
N4 C3 1.422(10) 1_444
C1 C7 1.516(11) 1_554
C2 C3 1.390(11) .
C2 C7 1.396(11) .
C3 C4 1.388(11) .
C3 N4 1.422(10) 1_666
C4 C5 1.407(10) .
C5 C6 1.377(11) .
C6 C7 1.413(12) .
C7 C1 1.516(11) 1_556
C8 C9 1.352(12) .
C12 C13 1.353(12) .

loop_
_geom_torsion_atom_site_label_1
_geom_torsion_atom_site_label_2
_geom_torsion_atom_site_label_3
_geom_torsion_atom_site_label_4
_geom_torsion
_geom_torsion_site_symmetry_1
_geom_torsion_site_symmetry_4
O3 Co2 O1 C1 -46.7(7) 2_665 .
O3 Co2 O1 C1 133.3(7) . .
N1 Co2 O1 C1 45.2(7) . .
N1 Co2 O1 C1 -134.8(7) 2_665 .
O1 Co2 O1 C1 -130(100) 2_665 .
O3 Co1 O3 Co2 -140(100) 2_565 .
O2 Co1 O3 Co2 -3.5(4) 2_665 .
O2 Co1 O3 Co2 176.5(4) 1_455 .
N3 Co1 O3 Co2 87.7(4) 2_565 .
N3 Co1 O3 Co2 -92.3(4) . .
O3 Co2 O3 Co1 90(100) 2_665 .
N1 Co2 O3 Co1 -111.2(4) . .
N1 Co2 O3 Co1 68.8(4) 2_665 .
O1 Co2 O3 Co1 -22.7(4) 2_665 .
O1 Co2 O3 Co1 157.3(4) . .
O3 Co2 N1 C10 -56.6(7) 2_665 .
O3 Co2 N1 C10 123.4(7) . .
N1 Co2 N1 C10 177(100) 2_665 .
O1 Co2 N1 C10 30.6(7) 2_665 .
O1 Co2 N1 C10 -149.4(7) . .
O3 Co2 N1 C9 116.9(7) 2_665 .
O3 Co2 N1 C9 -63.1(7) . .
N1 Co2 N1 C9 -9(100) 2_665 .
O1 Co2 N1 C9 -155.9(7) 2_665 .
O1 Co2 N1 C9 24.1(7) . .
O3 Co1 N3 C11 127.1(7) . .
O3 Co1 N3 C11 -52.9(7) 2_565 .
O2 Co1 N3 C11 31.4(7) 2_665 .
O2 Co1 N3 C11 -148.6(7) 1_455 .
N3 Co1 N3 C11 -135(100) 2_565 .
O3 Co1 N3 C12 -66.9(7) . .
O3 Co1 N3 C12 113.1(7) 2_565 .
O2 Co1 N3 C12 -162.7(7) 2_665 .
O2 Co1 N3 C12 17.3(7) 1_455 .
N3 Co1 N3 C12 31(100) 2_565 .
Co2 O1 C1 O2 24.2(13) . .
Co2 O1 C1 C7 -155.8(5) . 1_554
Co1 O2 C1 O1 29.1(13) 1_655 .
Co1 O2 C1 C7 -150.9(5) 1_655 1_554
C7 C2 C3 C4 -3.5(12) . .
C7 C2 C3 N4 174.6(8) . 1_666
C2 C3 C4 C5 0.9(12) . .
N4 C3 C4 C5 -177.2(7) 1_666 .
C3 C4 C5 C6 3.2(11) . .
C3 C4 C5 N2 -176.0(7) . .
C8 N2 C5 C6 174.4(8) . .
C10 N2 C5 C6 -12.7(12) . .
C8 N2 C5 C4 -6.5(12) . .
C10 N2 C5 C4 166.5(7) . .
C4 C5 C6 C7 -4.6(12) . .
N2 C5 C6 C7 174.6(7) . .
C3 C2 C7 C6 2.1(12) . .
C3 C2 C7 C1 -176.1(7) . 1_556
C5 C6 C7 C2 1.9(12) . .
C5 C6 C7 C1 -179.9(7) . 1_556
C10 N2 C8 C9 2.5(9) . .
C5 N2 C8 C9 176.5(7) . .
N2 C8 C9 N1 -1.3(10) . .
C10 N1 C9 C8 -0.5(9) . .
Co2 N1 C9 C8 -175.0(6) . .
C9 N1 C10 N2 2.2(9) . .
Co2 N1 C10 N2 177.0(5) . .
C8 N2 C10 N1 -3.0(9) . .
C5 N2 C10 N1 -177.2(7) . .
C12 N3 C11 N4 -2.1(10) . .
Co1 N3 C11 N4 166.6(6) . .
C13 N4 C11 N3 0.6(10) . .
C3 N4 C11 N3 -176.1(8) 1_444 .
C11 N3 C12 C13 2.8(10) . .
Co1 N3 C12 C13 -165.0(6) . .
N3 C12 C13 N4 -2.5(9) . .
C11 N4 C13 C12 1.2(9) . .
C3 N4 C13 C12 177.8(8) 1_444 .
